data_4119214
loop_
_publ_author_name
'Hui Wang'
'Tao Jiang'
'Ming-Hua Xu'

_publ_section_title
;
 Simple Branched Sulfur-Olefins as Chiral Ligands for Rh-Catalyzed
 Asymmetric Arylation of Cyclic Ketimines: Highly Enantioselective
 Construction of Tetrasubstituted Carbon Stereocenters
;
_journal_name_full 'Journal of the American Chemical Society'
_journal_page_first 971
_journal_page_last 974
_journal_paper_doi 10.1021/ja3110818
_journal_volume 135
_journal_year 2013
_chemical_absolute_configuration ad
_chemical_formula_sum 'C40 H34 N2 O8 S2'
_chemical_formula_weight 734.81
_chemical_name_systematic
; 
 ? 
;
_space_group_IT_number 1
_symmetry_cell_setting triclinic
_symmetry_space_group_name_Hall 'P 1'
_symmetry_space_group_name_H-M 'P 1'
_atom_sites_solution_hydrogens geom
_atom_sites_solution_primary direct
_atom_sites_solution_secondary difmap
_audit_creation_method SHELXL-97
_cell_angle_alpha 80.212(2)
_cell_angle_beta 71.388(2)
_cell_angle_gamma 75.303(2)
_cell_formula_units_Z 1
_cell_length_a 8.6190(9)
_cell_length_b 9.0133(9)
_cell_length_c 12.6557(13)
_cell_measurement_reflns_used 2755
_cell_measurement_temperature 293(2)
_cell_measurement_theta_max 54.313
_cell_measurement_theta_min 4.694
_cell_volume 897.00(16)
_computing_cell_refinement 'Bruker SMART'
_computing_data_collection 'Bruker SMART'
_computing_data_reduction 'Bruker SHELXTL'
_computing_molecular_graphics 'Bruker SHELXTL'
_computing_publication_material 'Bruker SHELXTL'
_computing_structure_refinement 'SHELXL-97 (Sheldrick, 1997)'
_computing_structure_solution 'SHELXS-97 (Sheldrick, 1990)'
_diffrn_ambient_temperature 293(2)
_diffrn_measured_fraction_theta_full 0.999
_diffrn_measured_fraction_theta_max 0.999
_diffrn_measurement_device_type 'CCD area detector'
_diffrn_measurement_method 'phi and omega scans'
_diffrn_radiation_monochromator graphite
_diffrn_radiation_source 'fine-focus sealed tube'
_diffrn_radiation_type MoK\a
_diffrn_radiation_wavelength 0.71073
_diffrn_reflns_av_R_equivalents 0.0151
_diffrn_reflns_av_sigmaI/netI 0.0333
_diffrn_reflns_limit_h_max 8
_diffrn_reflns_limit_h_min -10
_diffrn_reflns_limit_k_max 11
_diffrn_reflns_limit_k_min -11
_diffrn_reflns_limit_l_max 15
_diffrn_reflns_limit_l_min -15
_diffrn_reflns_number 5457
_diffrn_reflns_theta_full 26.00
_diffrn_reflns_theta_max 26.00
_diffrn_reflns_theta_min 2.35
_exptl_absorpt_coefficient_mu 0.206
_exptl_absorpt_correction_T_max 1.00000
_exptl_absorpt_correction_T_min 0.33606
_exptl_absorpt_correction_type empirical
_exptl_absorpt_process_details sadabs
_exptl_crystal_colour colorless
_exptl_crystal_density_diffrn 1.360
_exptl_crystal_description prismatic
_exptl_crystal_F_000 384
_exptl_crystal_size_max 0.275
_exptl_crystal_size_mid 0.214
_exptl_crystal_size_min 0.165
_refine_diff_density_max 0.223
_refine_diff_density_min -0.163
_refine_diff_density_rms 0.037
_refine_ls_abs_structure_details 'Flack H D (1983), Acta Cryst. A39, 876-881'
_refine_ls_abs_structure_Flack 0.05(6)
_refine_ls_extinction_method none
_refine_ls_goodness_of_fit_ref 1.050
_refine_ls_hydrogen_treatment mixed
_refine_ls_matrix_type full
_refine_ls_number_parameters 517
_refine_ls_number_reflns 4371
_refine_ls_number_restraints 57
_refine_ls_restrained_S_all 1.054
_refine_ls_R_factor_all 0.0397
_refine_ls_R_factor_gt 0.0368
_refine_ls_shift/su_max 0.000
_refine_ls_shift/su_mean 0.000
_refine_ls_structure_factor_coef Fsqd
_refine_ls_weighting_details 'calc w=1/[\s^2^(Fo^2^)+(0.0608P)^2^+0.0724P] where P=(Fo^2^+2Fc^2^)/3'
_refine_ls_weighting_scheme calc
_refine_ls_wR_factor_gt 0.0970
_refine_ls_wR_factor_ref 0.1002
_reflns_number_gt 4085
_reflns_number_total 4371
_reflns_threshold_expression >2sigma(I)
_cod_data_source_file ja3110818_si_002.cif
_cod_data_source_block cd212342
_cod_database_code 4119214

loop_
_symmetry_equiv_pos_as_xyz
'x, y, z'

loop_
_atom_site_label
_atom_site_type_symbol
_atom_site_fract_x
_atom_site_fract_y
_atom_site_fract_z
_atom_site_U_iso_or_equiv
_atom_site_adp_type
_atom_site_occupancy
_atom_site_symmetry_multiplicity
_atom_site_calc_flag
_atom_site_refinement_flags
_atom_site_disorder_assembly
_atom_site_disorder_group
S1 S 0.32452(8) 0.17071(7) 1.10578(6) 0.04698(17) Uani 1 1 d . A .
S2 S 1.17882(10) 0.73397(10) 0.33786(7) 0.0654(2) Uani 1 1 d . B .
N1 N 0.2935(3) 0.3503(3) 1.0478(2) 0.0503(6) Uani 1 1 d D A .
N2 N 1.0548(4) 0.8955(3) 0.3828(2) 0.0563(6) Uani 1 1 d D B .
O1 O 0.4339(3) 0.4951(3) 0.8521(3) 0.0814(8) Uani 1 1 d . . .
O2 O 0.2203(4) 0.5036(3) 0.7831(2) 0.0904(9) Uani 1 1 d . . .
O3 O 0.4790(3) 0.1355(3) 1.1320(2) 0.0686(6) Uani 1 1 d . . .
O4 O 0.1783(3) 0.1500(3) 1.1927(2) 0.0675(6) Uani 1 1 d . . .
O5 O 0.8085(4) 1.0910(3) 0.3141(2) 0.0746(7) Uani 1 1 d . . .
O6 O 0.6062(3) 1.0169(3) 0.4577(2) 0.0764(7) Uani 1 1 d . . .
O7 O 1.2638(4) 0.6554(4) 0.4171(3) 0.1007(10) Uani 1 1 d . . .
O8 O 1.2789(4) 0.7645(3) 0.2262(2) 0.0823(8) Uani 1 1 d . . .
C1 C 0.2148(4) 0.3630(3) 0.9568(3) 0.0526(7) Uani 1 1 d . . .
C2 C 0.0256(4) 0.4226(3) 1.0002(3) 0.0545(7) Uani 1 1 d . A .
C3 C -0.0819(5) 0.3281(4) 1.0125(4) 0.0752(10) Uani 1 1 d . . .
H3 H -0.0396 0.2294 0.9893 0.090 Uiso 1 1 calc R A .
C4 C -0.2568(5) 0.3783(5) 1.0598(5) 0.0905(14) Uani 1 1 d . A .
H4 H -0.3276 0.3120 1.0679 0.109 Uiso 1 1 calc R . .
C5 C -0.3217(5) 0.5205(5) 1.0933(4) 0.0761(10) Uani 1 1 d . . .
H5 H -0.4369 0.5519 1.1239 0.091 Uiso 1 1 calc R A .
C6 C -0.2169(4) 0.6223(4) 1.0823(3) 0.0586(7) Uani 1 1 d . A .
C7 C -0.0400(4) 0.5744(3) 1.0354(3) 0.0506(6) Uani 1 1 d . . .
C8 C 0.0589(4) 0.6808(3) 1.0304(3) 0.0563(7) Uani 1 1 d . A .
H8 H 0.1746 0.6528 1.0007 0.068 Uiso 1 1 calc R . .
C9 C -0.0101(5) 0.8222(4) 1.0677(3) 0.0628(8) Uani 1 1 d . . .
H9 H 0.0586 0.8892 1.0629 0.075 Uiso 1 1 calc R A .
C10 C -0.1841(5) 0.8682(4) 1.1135(3) 0.0642(9) Uani 1 1 d . A .
H10 H -0.2306 0.9655 1.1384 0.077 Uiso 1 1 calc R . .
C11 C -0.2837(4) 0.7709(4) 1.1211(3) 0.0613(8) Uani 1 1 d . . .
H11 H -0.3987 0.8017 1.1525 0.074 Uiso 1 1 calc R A .
C12 C 0.2644(4) 0.2007(3) 0.9177(3) 0.0546(7) Uani 1 1 d . A .
C13 C 0.2522(7) 0.1584(5) 0.8206(4) 0.0881(14) Uani 1 1 d . . .
H13 H 0.2043 0.2312 0.7721 0.106 Uiso 1 1 calc R A .
C14 C 0.3115(8) 0.0084(5) 0.7976(4) 0.0971(16) Uani 1 1 d . A .
H14 H 0.3041 -0.0200 0.7323 0.116 Uiso 1 1 calc R . .
C15 C 0.3818(6) -0.1018(4) 0.8679(3) 0.0745(10) Uani 1 1 d . . .
H15 H 0.4231 -0.2025 0.8489 0.089 Uiso 1 1 calc R A .
C16 C 0.3918(4) -0.0647(3) 0.9660(3) 0.0554(7) Uani 1 1 d . A .
H16 H 0.4365 -0.1388 1.0153 0.067 Uiso 1 1 calc R . .
C17 C 0.3324(4) 0.0873(3) 0.9880(2) 0.0470(6) Uani 1 1 d . . .
C18 C 0.3034(5) 0.4646(3) 0.8587(3) 0.0668(9) Uani 1 1 d . A .
C19 C 0.2950(16) 0.5608(12) 0.6653(9) 0.083(3) Uani 0.60 1 d PDU A 1
H19A H 0.4141 0.5159 0.6424 0.100 Uiso 0.60 1 calc PR A 1
H19B H 0.2439 0.5298 0.6169 0.100 Uiso 0.60 1 calc PR A 1
C20 C 0.2687(12) 0.7293(8) 0.6540(7) 0.089(2) Uani 0.60 1 d PDU A 1
H20A H 0.1510 0.7732 0.6797 0.134 Uiso 0.60 1 calc PR A 1
H20B H 0.3122 0.7655 0.5768 0.134 Uiso 0.60 1 calc PR A 1
H20C H 0.3257 0.7594 0.6982 0.134 Uiso 0.60 1 calc PR A 1
C19' C 0.320(3) 0.602(2) 0.6898(16) 0.100(6) Uani 0.40 1 d PDU A 2
H19C H 0.4003 0.6388 0.7122 0.120 Uiso 0.40 1 calc PR A 2
H19D H 0.2497 0.6875 0.6575 0.120 Uiso 0.40 1 calc PR A 2
C20' C 0.403(2) 0.4693(18) 0.6137(10) 0.115(5) Uani 0.40 1 d PDU A 2
H20D H 0.5104 0.4201 0.6240 0.172 Uiso 0.40 1 calc PR A 2
H20E H 0.4167 0.5099 0.5368 0.172 Uiso 0.40 1 calc PR A 2
H20F H 0.3328 0.3955 0.6329 0.172 Uiso 0.40 1 calc PR A 2
C21 C 0.8821(4) 0.8758(3) 0.4428(2) 0.0484(6) Uani 1 1 d . . .
C22 C 0.8509(4) 0.8654(3) 0.5700(2) 0.0499(6) Uani 1 1 d . B .
C23 C 0.8340(5) 0.7298(4) 0.6355(3) 0.0625(8) Uani 1 1 d . . .
H23 H 0.8355 0.6446 0.6024 0.075 Uiso 1 1 calc R B .
C24 C 0.8144(6) 0.7151(5) 0.7512(3) 0.0757(10) Uani 1 1 d . B .
H24 H 0.8026 0.6214 0.7935 0.091 Uiso 1 1 calc R . .
C25 C 0.8126(5) 0.8359(4) 0.8004(3) 0.0703(10) Uani 1 1 d . . .
H25 H 0.8021 0.8244 0.8767 0.084 Uiso 1 1 calc R B .
C26 C 0.8262(4) 0.9795(4) 0.7392(3) 0.0606(8) Uani 1 1 d . B .
C27 C 0.8501(4) 0.9952(3) 0.6212(2) 0.0515(7) Uani 1 1 d . . .
C28 C 0.8706(5) 1.1406(4) 0.5628(3) 0.0682(9) Uani 1 1 d . B .
H28 H 0.8898 1.1538 0.4855 0.082 Uiso 1 1 calc R . .
C29 C 0.8630(8) 1.2615(5) 0.6169(4) 0.0955(15) Uani 1 1 d . . .
H29 H 0.8760 1.3560 0.5763 0.115 Uiso 1 1 calc R B .
C30 C 0.8359(8) 1.2453(5) 0.7329(4) 0.0978(16) Uani 1 1 d . B .
H30 H 0.8297 1.3290 0.7692 0.117 Uiso 1 1 calc R . .
C31 C 0.8188(6) 1.1087(5) 0.7919(3) 0.0819(12) Uani 1 1 d . . .
H31 H 0.8018 1.0988 0.8689 0.098 Uiso 1 1 calc R B .
C32 C 0.8668(4) 0.7277(3) 0.4038(2) 0.0532(7) Uani 1 1 d . B .
C33 C 0.7229(5) 0.6757(4) 0.4195(3) 0.0673(9) Uani 1 1 d . . .
H33 H 0.6188 0.7300 0.4586 0.081 Uiso 1 1 calc R B .
C34 C 0.7371(7) 0.5413(5) 0.3758(4) 0.0846(13) Uani 1 1 d . B .
H34 H 0.6403 0.5066 0.3851 0.102 Uiso 1 1 calc R . .
C35 C 0.8876(9) 0.4570(5) 0.3195(4) 0.0918(16) Uani 1 1 d . . .
H35 H 0.8924 0.3662 0.2917 0.110 Uiso 1 1 calc R B .
C36 C 1.0314(7) 0.5069(4) 0.3040(3) 0.0803(12) Uani 1 1 d . B .
H36 H 1.1354 0.4510 0.2662 0.096 Uiso 1 1 calc R . .
C37 C 1.0172(5) 0.6430(3) 0.3465(2) 0.0599(8) Uani 1 1 d . . .
C38 C 0.7631(4) 1.0096(3) 0.3965(3) 0.0552(7) Uani 1 1 d . B .
C39 C 0.4927(11) 1.1468(12) 0.4091(10) 0.079(2) Uani 0.60 1 d PDU B 1
H39A H 0.5042 1.2456 0.4227 0.095 Uiso 0.60 1 calc PR B 1
H39B H 0.5189 1.1434 0.3289 0.095 Uiso 0.60 1 calc PR B 1
C40 C 0.3214(11) 1.1227(15) 0.4669(10) 0.128(3) Uani 0.65 1 d PDU B 1
H40A H 0.3231 1.0143 0.4793 0.191 Uiso 0.65 1 calc PR B 1
H40B H 0.2489 1.1724 0.4214 0.191 Uiso 0.65 1 calc PR B 1
H40C H 0.2808 1.1658 0.5375 0.191 Uiso 0.65 1 calc PR B 1
C39' C 0.456(3) 1.084(2) 0.413(2) 0.121(7) Uani 0.40 1 d PDU B 2
H39C H 0.4867 1.1007 0.3323 0.146 Uiso 0.40 1 calc PR B 2
H39D H 0.3704 1.0233 0.4408 0.146 Uiso 0.40 1 calc PR B 2
C40' C 0.406(5) 1.232(3) 0.467(3) 0.176(9) Uani 0.35 1 d PDU B 2
H40D H 0.3914 1.2087 0.5462 0.264 Uiso 0.35 1 calc PR B 2
H40E H 0.3027 1.2907 0.4547 0.264 Uiso 0.35 1 calc PR B 2
H40F H 0.4920 1.2897 0.4350 0.264 Uiso 0.35 1 calc PR B 2
H2 H 1.062(5) 0.959(3) 0.327(2) 0.062(10) Uiso 1 1 d D . .
H1 H 0.382(3) 0.385(4) 1.016(2) 0.053(9) Uiso 1 1 d D . .

loop_
_atom_site_aniso_label
_atom_site_aniso_U_11
_atom_site_aniso_U_22
_atom_site_aniso_U_33
_atom_site_aniso_U_23
_atom_site_aniso_U_13
_atom_site_aniso_U_12
S1 0.0451(4) 0.0386(3) 0.0584(4) -0.0019(3) -0.0200(3) -0.0064(3)
S2 0.0526(5) 0.0763(5) 0.0535(4) -0.0006(4) -0.0099(4) -0.0003(4)
N1 0.0440(13) 0.0373(11) 0.0727(16) -0.0020(10) -0.0225(12) -0.0089(10)
N2 0.0572(15) 0.0642(15) 0.0436(13) -0.0011(12) -0.0067(12) -0.0190(13)
O1 0.0561(15) 0.0603(13) 0.107(2) 0.0061(13) -0.0018(14) -0.0138(12)
O2 0.095(2) 0.0801(17) 0.0789(17) 0.0313(14) -0.0292(16) -0.0093(15)
O3 0.0660(15) 0.0536(11) 0.0971(18) -0.0047(11) -0.0469(14) -0.0040(11)
O4 0.0732(16) 0.0564(12) 0.0626(13) -0.0055(11) -0.0031(12) -0.0174(12)
O5 0.091(2) 0.0659(14) 0.0651(15) 0.0132(12) -0.0316(14) -0.0155(14)
O6 0.0581(15) 0.0878(17) 0.0722(15) -0.0058(13) -0.0211(13) 0.0053(13)
O7 0.082(2) 0.118(2) 0.093(2) 0.0068(18) -0.0416(18) 0.0044(18)
O8 0.0632(16) 0.0969(19) 0.0656(15) -0.0061(14) 0.0029(13) -0.0083(14)
C1 0.0492(16) 0.0424(13) 0.0657(18) 0.0046(13) -0.0224(14) -0.0079(12)
C2 0.0500(16) 0.0483(14) 0.0681(19) 0.0113(13) -0.0286(15) -0.0119(13)
C3 0.061(2) 0.0556(17) 0.118(3) 0.0072(19) -0.043(2) -0.0161(16)
C4 0.059(2) 0.079(3) 0.145(4) 0.019(3) -0.049(3) -0.032(2)
C5 0.0450(18) 0.086(3) 0.096(3) 0.014(2) -0.0284(19) -0.0169(18)
C6 0.0464(16) 0.0702(18) 0.0566(17) 0.0137(14) -0.0249(14) -0.0081(15)
C7 0.0438(15) 0.0522(15) 0.0539(16) 0.0091(12) -0.0209(13) -0.0077(12)
C8 0.0428(16) 0.0524(16) 0.0706(19) 0.0020(14) -0.0187(15) -0.0070(13)
C9 0.059(2) 0.0533(17) 0.077(2) -0.0045(15) -0.0277(18) -0.0036(15)
C10 0.060(2) 0.0651(19) 0.0632(19) -0.0131(16) -0.0237(16) 0.0070(16)
C11 0.0454(17) 0.077(2) 0.0516(17) -0.0014(15) -0.0174(14) 0.0045(16)
C12 0.0584(18) 0.0485(14) 0.0578(17) 0.0006(13) -0.0207(14) -0.0119(14)
C13 0.133(4) 0.066(2) 0.079(3) 0.000(2) -0.059(3) -0.014(2)
C14 0.157(5) 0.078(3) 0.069(2) -0.010(2) -0.051(3) -0.022(3)
C15 0.091(3) 0.0535(18) 0.078(2) -0.0179(17) -0.018(2) -0.0136(18)
C16 0.0545(18) 0.0447(14) 0.0649(18) -0.0040(13) -0.0157(15) -0.0096(13)
C17 0.0422(14) 0.0440(13) 0.0534(15) -0.0001(12) -0.0124(12) -0.0116(11)
C18 0.059(2) 0.0434(15) 0.082(2) 0.0072(15) -0.0129(18) -0.0004(15)
C19 0.106(7) 0.066(6) 0.063(6) 0.010(4) -0.013(5) -0.017(5)
C20 0.111(6) 0.075(4) 0.082(5) 0.004(4) -0.022(4) -0.035(4)
C19' 0.151(14) 0.068(9) 0.084(10) 0.007(7) -0.050(9) -0.018(8)
C20' 0.108(9) 0.128(10) 0.068(6) 0.009(7) 0.010(6) -0.012(8)
C21 0.0492(16) 0.0473(14) 0.0437(14) -0.0046(12) -0.0079(12) -0.0085(12)
C22 0.0464(15) 0.0500(15) 0.0451(14) -0.0060(12) -0.0072(12) -0.0027(12)
C23 0.076(2) 0.0536(16) 0.0480(16) -0.0040(13) -0.0078(16) -0.0096(16)
C24 0.096(3) 0.065(2) 0.0531(19) 0.0074(16) -0.0097(19) -0.018(2)
C25 0.079(3) 0.079(2) 0.0385(16) -0.0019(15) -0.0087(16) -0.0060(19)
C26 0.0560(19) 0.0666(19) 0.0571(18) -0.0130(15) -0.0192(15) -0.0009(15)
C27 0.0509(16) 0.0532(15) 0.0466(15) -0.0070(12) -0.0142(13) -0.0031(13)
C28 0.094(3) 0.0521(17) 0.066(2) -0.0023(15) -0.037(2) -0.0122(17)
C29 0.154(5) 0.058(2) 0.093(3) -0.006(2) -0.066(3) -0.019(3)
C30 0.140(5) 0.071(2) 0.103(3) -0.031(2) -0.064(3) -0.008(3)
C31 0.103(3) 0.082(2) 0.064(2) -0.022(2) -0.038(2) -0.001(2)
C32 0.066(2) 0.0507(15) 0.0418(15) -0.0034(12) -0.0122(13) -0.0149(14)
C33 0.076(2) 0.069(2) 0.0584(19) -0.0052(16) -0.0142(17) -0.0251(18)
C34 0.127(4) 0.072(2) 0.073(2) 0.005(2) -0.037(3) -0.051(3)
C35 0.163(5) 0.056(2) 0.065(2) -0.0046(18) -0.036(3) -0.036(3)
C36 0.119(4) 0.0543(18) 0.0518(19) -0.0073(15) -0.017(2) 0.000(2)
C37 0.076(2) 0.0520(16) 0.0437(15) -0.0015(13) -0.0145(15) -0.0048(15)
C38 0.066(2) 0.0520(15) 0.0487(16) -0.0062(14) -0.0203(15) -0.0080(14)
C39 0.063(5) 0.074(5) 0.098(6) -0.003(5) -0.041(4) 0.008(4)
C40 0.066(5) 0.159(9) 0.147(8) 0.022(7) -0.040(5) -0.017(5)
C39' 0.117(15) 0.112(13) 0.112(11) -0.001(11) -0.024(10) -0.001(10)
C40' 0.175(18) 0.162(16) 0.180(17) 0.009(14) -0.064(15) -0.018(15)

loop_
_atom_type_symbol
_atom_type_description
_atom_type_scat_dispersion_real
_atom_type_scat_dispersion_imag
_atom_type_scat_source
C C 0.0033 0.0016 'International Tables Vol C Tables 4.2.6.8 and 6.1.1.4'
H H 0.0000 0.0000 'International Tables Vol C Tables 4.2.6.8 and 6.1.1.4'
N N 0.0061 0.0033 'International Tables Vol C Tables 4.2.6.8 and 6.1.1.4'
O O 0.0106 0.0060 'International Tables Vol C Tables 4.2.6.8 and 6.1.1.4'
S S 0.1246 0.1234 'International Tables Vol C Tables 4.2.6.8 and 6.1.1.4'

loop_
_geom_angle_atom_site_label_1
_geom_angle_atom_site_label_2
_geom_angle_atom_site_label_3
_geom_angle
O4 S1 O3 118.31(17)
O4 S1 N1 108.73(14)
O3 S1 N1 108.72(13)
O4 S1 C17 109.24(14)
O3 S1 C17 113.96(15)
N1 S1 C17 95.32(13)
O7 S2 O8 117.19(19)
O7 S2 N2 110.40(17)
O8 S2 N2 109.13(16)
O7 S2 C37 108.88(19)
O8 S2 C37 113.57(17)
N2 S2 C37 95.53(15)
C1 N1 S1 110.21(17)
C1 N1 H1 104(2)
S1 N1 H1 115(2)
C21 N2 S2 111.9(2)
C21 N2 H2 115(3)
S2 N2 H2 106(3)
C18 O2 C19 123.5(6)
C18 O2 C19' 105.4(9)
C19 O2 C19' 24.4(6)
C38 O6 C39 109.9(5)
C38 O6 C39' 124.1(10)
C39 O6 C39' 26.8(8)
N1 C1 C18 107.1(3)
N1 C1 C2 110.1(3)
C18 C1 C2 114.3(2)
N1 C1 C12 105.3(2)
C18 C1 C12 105.9(3)
C2 C1 C12 113.6(3)
C3 C2 C7 119.4(3)
C3 C2 C1 120.4(3)
C7 C2 C1 120.1(3)
C2 C3 C4 120.9(4)
C2 C3 H3 119.5
C4 C3 H3 119.5
C5 C4 C3 120.9(4)
C5 C4 H4 119.6
C3 C4 H4 119.6
C4 C5 C6 120.5(4)
C4 C5 H5 119.8
C6 C5 H5 119.8
C5 C6 C11 120.9(3)
C5 C6 C7 119.8(3)
C11 C6 C7 119.2(3)
C8 C7 C6 116.9(3)
C8 C7 C2 124.6(3)
C6 C7 C2 118.5(3)
C9 C8 C7 122.0(3)
C9 C8 H8 119.0
C7 C8 H8 119.0
C8 C9 C10 120.6(3)
C8 C9 H9 119.7
C10 C9 H9 119.7
C11 C10 C9 119.8(3)
C11 C10 H10 120.1
C9 C10 H10 120.1
C10 C11 C6 121.5(3)
C10 C11 H11 119.3
C6 C11 H11 119.3
C17 C12 C13 118.0(3)
C17 C12 C1 114.3(2)
C13 C12 C1 127.7(3)
C14 C13 C12 118.9(4)
C14 C13 H13 120.5
C12 C13 H13 120.5
C13 C14 C15 121.9(4)
C13 C14 H14 119.1
C15 C14 H14 119.1
C16 C15 C14 120.7(3)
C16 C15 H15 119.7
C14 C15 H15 119.7
C15 C16 C17 116.9(3)
C15 C16 H16 121.5
C17 C16 H16 121.5
C12 C17 C16 123.5(3)
C12 C17 S1 108.3(2)
C16 C17 S1 128.1(2)
O1 C18 O2 127.0(4)
O1 C18 C1 122.9(3)
O2 C18 C1 110.1(3)
C20 C19 O2 110.2(8)
C20 C19 H19A 109.6
O2 C19 H19A 109.6
C20 C19 H19B 109.6
O2 C19 H19B 109.6
H19A C19 H19B 108.1
O2 C19' C20' 93.6(11)
O2 C19' H19C 113.0
C20' C19' H19C 113.0
O2 C19' H19D 113.0
C20' C19' H19D 113.0
H19C C19' H19D 110.4
C19' C20' H20D 109.5
C19' C20' H20E 109.5
H20D C20' H20E 109.5
C19' C20' H20F 109.5
H20D C20' H20F 109.5
H20E C20' H20F 109.5
N2 C21 C22 110.5(2)
N2 C21 C38 106.9(2)
C22 C21 C38 114.4(2)
N2 C21 C32 105.5(2)
C22 C21 C32 112.8(2)
C38 C21 C32 106.1(2)
C23 C22 C27 118.6(3)
C23 C22 C21 121.0(3)
C27 C22 C21 120.3(2)
C22 C23 C24 122.1(3)
C22 C23 H23 119.0
C24 C23 H23 119.0
C25 C24 C23 120.0(3)
C25 C24 H24 120.0
C23 C24 H24 120.0
C24 C25 C26 121.2(3)
C24 C25 H25 119.4
C26 C25 H25 119.4
C25 C26 C31 121.3(3)
C25 C26 C27 119.4(3)
C31 C26 C27 119.4(3)
C28 C27 C26 117.0(3)
C28 C27 C22 124.3(3)
C26 C27 C22 118.7(3)
C29 C28 C27 121.6(3)
C29 C28 H28 119.2
C27 C28 H28 119.2
C28 C29 C30 120.7(4)
C28 C29 H29 119.6
C30 C29 H29 119.6
C31 C30 C29 119.9(3)
C31 C30 H30 120.0
C29 C30 H30 120.0
C30 C31 C26 121.3(3)
C30 C31 H31 119.3
C26 C31 H31 119.3
C37 C32 C33 118.6(3)
C37 C32 C21 113.6(3)
C33 C32 C21 127.8(3)
C34 C33 C32 118.4(4)
C34 C33 H33 120.8
C32 C33 H33 120.8
C35 C34 C33 122.6(4)
C35 C34 H34 118.7
C33 C34 H34 118.7
C34 C35 C36 119.6(3)
C34 C35 H35 120.2
C36 C35 H35 120.2
C35 C36 C37 117.9(4)
C35 C36 H36 121.0
C37 C36 H36 121.0
C32 C37 C36 122.9(4)
C32 C37 S2 109.6(2)
C36 C37 S2 127.6(3)
O5 C38 O6 125.3(3)
O5 C38 C21 123.4(3)
O6 C38 C21 111.3(3)
C40 C39 O6 105.3(8)
C40 C39 H39A 110.7
O6 C39 H39A 110.7
C40 C39 H39B 110.7
O6 C39 H39B 110.7
H39A C39 H39B 108.8
C40' C39' O6 95(2)
C40' C39' H39C 112.7
O6 C39' H39C 112.7
C40' C39' H39D 112.7
O6 C39' H39D 112.7
H39C C39' H39D 110.1
C39' C40' H40D 109.5
C39' C40' H40E 109.5
H40D C40' H40E 109.5
C39' C40' H40F 109.5
H40D C40' H40F 109.5
H40E C40' H40F 109.5

loop_
_geom_bond_atom_site_label_1
_geom_bond_atom_site_label_2
_geom_bond_distance
S1 O4 1.413(3)
S1 O3 1.420(2)
S1 N1 1.653(2)
S1 C17 1.755(3)
S2 O7 1.417(3)
S2 O8 1.423(3)
S2 N2 1.640(3)
S2 C37 1.754(4)
N1 C1 1.489(4)
N1 H1 0.846(19)
N2 C21 1.480(4)
N2 H2 0.822(19)
O1 C18 1.199(5)
O2 C18 1.322(5)
O2 C19 1.483(11)
O2 C19' 1.52(2)
O5 C38 1.185(4)
O6 C38 1.318(4)
O6 C39 1.505(9)
O6 C39' 1.52(3)
C1 C18 1.525(5)
C1 C2 1.528(4)
C1 C12 1.537(4)
C2 C3 1.368(5)
C2 C7 1.430(4)
C3 C4 1.416(6)
C3 H3 0.9300
C4 C5 1.343(6)
C4 H4 0.9300
C5 C6 1.406(5)
C5 H5 0.9300
C6 C11 1.420(5)
C6 C7 1.427(5)
C7 C8 1.418(4)
C8 C9 1.356(5)
C8 H8 0.9300
C9 C10 1.403(5)
C9 H9 0.9300
C10 C11 1.346(5)
C10 H10 0.9300
C11 H11 0.9300
C12 C17 1.378(4)
C12 C13 1.389(5)
C13 C14 1.365(6)
C13 H13 0.9300
C14 C15 1.372(6)
C14 H14 0.9300
C15 C16 1.372(5)
C15 H15 0.9300
C16 C17 1.378(4)
C16 H16 0.9300
C19 C20 1.466(11)
C19 H19A 0.9700
C19 H19B 0.9700
C20 H20A 0.9600
C20 H20B 0.9600
C20 H20C 0.9600
C19' C20' 1.547(16)
C19' H19C 0.9700
C19' H19D 0.9700
C20' H20D 0.9600
C20' H20E 0.9600
C20' H20F 0.9600
C21 C22 1.535(4)
C21 C38 1.538(4)
C21 C32 1.548(4)
C22 C23 1.368(4)
C22 C27 1.429(4)
C23 C24 1.407(5)
C23 H23 0.9300
C24 C25 1.337(6)
C24 H24 0.9300
C25 C26 1.404(5)
C25 H25 0.9300
C26 C31 1.416(5)
C26 C27 1.427(4)
C27 C28 1.414(5)
C28 C29 1.359(5)
C28 H28 0.9300
C29 C30 1.399(7)
C29 H29 0.9300
C30 C31 1.343(6)
C30 H30 0.9300
C31 H31 0.9300
C32 C37 1.369(5)
C32 C33 1.381(5)
C33 C34 1.377(5)
C33 H33 0.9300
C34 C35 1.364(8)
C34 H34 0.9300
C35 C36 1.370(8)
C35 H35 0.9300
C36 C37 1.384(5)
C36 H36 0.9300
C39 C40 1.477(12)
C39 H39A 0.9700
C39 H39B 0.9700
C40 H40A 0.9600
C40 H40B 0.9600
C40 H40C 0.9600
C39' C40' 1.497(18)
C39' H39C 0.9700
C39' H39D 0.9700
C40' H40D 0.9600
C40' H40E 0.9600
C40' H40F 0.9600

loop_
_geom_hbond_atom_site_label_D
_geom_hbond_atom_site_label_H
_geom_hbond_atom_site_label_A
_geom_hbond_distance_DH
_geom_hbond_distance_HA
_geom_hbond_distance_DA
_geom_hbond_angle_DHA
_geom_hbond_site_symmetry_A
N2 H2 O5 0.822(19) 2.25(4) 2.669(4) 112(3) .
N2 H2 O4 0.822(19) 2.38(2) 3.148(4) 156(3) 1_664
N1 H1 O1 0.846(19) 2.11(3) 2.663(4) 123(3) .

loop_
_geom_torsion_atom_site_label_1
_geom_torsion_atom_site_label_2
_geom_torsion_atom_site_label_3
_geom_torsion_atom_site_label_4
_geom_torsion
O4 S1 N1 C1 -87.6(2)
O3 S1 N1 C1 142.4(2)
C17 S1 N1 C1 24.8(2)
O7 S2 N2 C21 -93.6(3)
O8 S2 N2 C21 136.2(2)
C37 S2 N2 C21 18.9(2)
S1 N1 C1 C18 -137.1(2)
S1 N1 C1 C2 98.1(2)
S1 N1 C1 C12 -24.7(3)
N1 C1 C2 C3 -111.2(3)
C18 C1 C2 C3 128.3(3)
C12 C1 C2 C3 6.7(4)
N1 C1 C2 C7 64.7(3)
C18 C1 C2 C7 -55.9(4)
C12 C1 C2 C7 -177.5(3)
C7 C2 C3 C4 -0.3(6)
C1 C2 C3 C4 175.6(4)
C2 C3 C4 C5 0.4(7)
C3 C4 C5 C6 -0.3(7)
C4 C5 C6 C11 -177.7(4)
C4 C5 C6 C7 0.0(6)
C5 C6 C7 C8 -177.9(3)
C11 C6 C7 C8 -0.1(4)
C5 C6 C7 C2 0.2(5)
C11 C6 C7 C2 177.9(3)
C3 C2 C7 C8 177.8(3)
C1 C2 C7 C8 1.9(5)
C3 C2 C7 C6 0.0(5)
C1 C2 C7 C6 -175.9(3)
C6 C7 C8 C9 -0.4(5)
C2 C7 C8 C9 -178.3(3)
C7 C8 C9 C10 0.3(5)
C8 C9 C10 C11 0.4(5)
C9 C10 C11 C6 -0.9(5)
C5 C6 C11 C10 178.5(3)
C7 C6 C11 C10 0.7(5)
N1 C1 C12 C17 12.7(4)
C18 C1 C12 C17 125.9(3)
C2 C1 C12 C17 -107.9(3)
N1 C1 C12 C13 -165.6(4)
C18 C1 C12 C13 -52.4(5)
C2 C1 C12 C13 73.8(5)
C17 C12 C13 C14 -1.7(7)
C1 C12 C13 C14 176.5(4)
C12 C13 C14 C15 0.4(9)
C13 C14 C15 C16 1.3(8)
C14 C15 C16 C17 -1.7(6)
C13 C12 C17 C16 1.4(5)
C1 C12 C17 C16 -177.1(3)
C13 C12 C17 S1 -177.6(3)
C1 C12 C17 S1 4.0(3)
C15 C16 C17 C12 0.3(5)
C15 C16 C17 S1 179.0(3)
O4 S1 C17 C12 95.1(2)
O3 S1 C17 C12 -130.0(2)
N1 S1 C17 C12 -16.8(2)
O4 S1 C17 C16 -83.7(3)
O3 S1 C17 C16 51.1(3)
N1 S1 C17 C16 164.3(3)
C19 O2 C18 O1 15.2(7)
C19' O2 C18 O1 -3.1(9)
C19 O2 C18 C1 -161.2(5)
C19' O2 C18 C1 -179.4(7)
N1 C1 C18 O1 14.8(4)
C2 C1 C18 O1 137.0(3)
C12 C1 C18 O1 -97.2(4)
N1 C1 C18 O2 -168.6(3)
C2 C1 C18 O2 -46.4(4)
C12 C1 C18 O2 79.4(3)
C18 O2 C19 C20 -90.6(9)
C19' O2 C19 C20 -44(2)
C18 O2 C19' C20' 101.0(10)
C19 O2 C19' C20' -40(2)
S2 N2 C21 C22 102.0(2)
S2 N2 C21 C38 -132.9(2)
S2 N2 C21 C32 -20.3(3)
N2 C21 C22 C23 -109.9(3)
C38 C21 C22 C23 129.3(3)
C32 C21 C22 C23 7.9(4)
N2 C21 C22 C27 65.9(4)
C38 C21 C22 C27 -54.9(4)
C32 C21 C22 C27 -176.2(3)
C27 C22 C23 C24 0.6(5)
C21 C22 C23 C24 176.5(4)
C22 C23 C24 C25 -0.3(7)
C23 C24 C25 C26 1.5(7)
C24 C25 C26 C31 177.9(4)
C24 C25 C26 C27 -2.9(6)
C25 C26 C27 C28 -177.2(4)
C31 C26 C27 C28 2.0(5)
C25 C26 C27 C22 3.1(5)
C31 C26 C27 C22 -177.7(3)
C23 C22 C27 C28 178.3(3)
C21 C22 C27 C28 2.4(5)
C23 C22 C27 C26 -2.0(5)
C21 C22 C27 C26 -177.9(3)
C26 C27 C28 C29 -1.9(6)
C22 C27 C28 C29 177.8(4)
C27 C28 C29 C30 0.6(8)
C28 C29 C30 C31 0.7(9)
C29 C30 C31 C26 -0.6(8)
C25 C26 C31 C30 178.4(5)
C27 C26 C31 C30 -0.8(7)
N2 C21 C32 C37 12.2(3)
C22 C21 C32 C37 -108.6(3)
C38 C21 C32 C37 125.4(3)
N2 C21 C32 C33 -167.2(3)
C22 C21 C32 C33 72.1(4)
C38 C21 C32 C33 -53.9(4)
C37 C32 C33 C34 -0.5(5)
C21 C32 C33 C34 178.8(3)
C32 C33 C34 C35 1.0(6)
C33 C34 C35 C36 -0.6(6)
C34 C35 C36 C37 -0.3(6)
C33 C32 C37 C36 -0.3(5)
C21 C32 C37 C36 -179.7(3)
C33 C32 C37 S2 179.7(2)
C21 C32 C37 S2 0.3(3)
C35 C36 C37 C32 0.8(5)
C35 C36 C37 S2 -179.3(3)
O7 S2 C37 C32 102.7(3)
O8 S2 C37 C32 -124.8(2)
N2 S2 C37 C32 -11.1(2)
O7 S2 C37 C36 -77.2(3)
O8 S2 C37 C36 55.3(3)
N2 S2 C37 C36 169.0(3)
C39 O6 C38 O5 -1.3(7)
C39' O6 C38 O5 24.4(11)
C39 O6 C38 C21 -178.9(5)
C39' O6 C38 C21 -153.3(10)
N2 C21 C38 O5 13.0(4)
C22 C21 C38 O5 135.7(3)
C32 C21 C38 O5 -99.3(3)
N2 C21 C38 O6 -169.3(2)
C22 C21 C38 O6 -46.6(3)
C32 C21 C38 O6 78.4(3)
C38 O6 C39 C40 167.4(8)
C39' O6 C39 C40 40(2)
C38 O6 C39' C40' -104.6(18)
C39 O6 C39' C40' -40(2)
